data_1562463
loop_
_publ_author_name
'Davern, Carolynn M.'
'Lowe, Brandon D.'
'Rosfi, Adam'
'Ison, Elon A.'
'Proulx, Caroline'

_publ_section_title
;
 Submonomer Synthesis of Peptoids Containing trans-inducing N-imino- and
 N-alkylamino-glycines
;
_journal_name_full 'Chemical Science'
_journal_paper_doi 10.1039/D1SC00717C
_journal_year 2021
_chemical_formula_moiety 'C17 H25 N3 O3'
_chemical_formula_sum 'C17 H25 N3 O3'
_chemical_formula_weight 319.40
_chemical_name_common BL-1-012
_space_group_crystal_system triclinic
_space_group_IT_number 2
_space_group_name_Hall '-P 1'
_space_group_name_H-M_alt 'P -1'
_atom_sites_solution_hydrogens mixed
_atom_sites_solution_primary dual
_atom_sites_solution_secondary difmap
_audit_update_record
;
2021-02-04 deposited with the CCDC.	2021-05-10 downloaded from the CCDC.
;
_cell_angle_alpha 66.1920(10)
_cell_angle_beta 82.8390(10)
_cell_angle_gamma 66.4290(10)
_cell_formula_units_Z 2
_cell_length_a 8.9857(2)
_cell_length_b 10.0171(2)
_cell_length_c 11.6679(2)
_cell_measurement_reflns_used 9969
_cell_measurement_temperature 298.(2)
_cell_measurement_theta_max 66.4718
_cell_measurement_theta_min 4.1453
_cell_volume 879.85(3)
_computing_cell_refinement 'SAINT V8.40A (Bruker AXS Inc., 2018)'
_computing_data_collection 'Bruker Instrument Service, BIS, v.6.2.10 (Bruker AXS Inc., 2018)'
_computing_data_reduction 'SAINT V8.40A (Bruker AXS Inc., 2018)'
_computing_molecular_graphics 'shelXle (C.B. Huebschle, 2019)'
_computing_structure_refinement 'SHELXL-2018/3 (Sheldrick, 2018)'
_computing_structure_solution 'SHELXT 2014/5 (Sheldrick, 2014)'
_diffrn_ambient_temperature 298.(2)
_diffrn_detector_area_resol_mean 7.3910
_diffrn_measured_fraction_theta_full 0.995
_diffrn_measured_fraction_theta_max 0.995
_diffrn_measurement_device_type 'Bruker D8 VENTURE'
_diffrn_measurement_method 'phi and omega scans'
_diffrn_radiation_monochromator 'multilayer mirror'
_diffrn_radiation_type 'Cu K\a'
_diffrn_radiation_wavelength 1.54178
_diffrn_reflns_av_R_equivalents 0.0265
_diffrn_reflns_av_unetI/netI 0.0176
_diffrn_reflns_limit_h_max 10
_diffrn_reflns_limit_h_min -10
_diffrn_reflns_limit_k_max 11
_diffrn_reflns_limit_k_min -11
_diffrn_reflns_limit_l_max 13
_diffrn_reflns_limit_l_min -13
_diffrn_reflns_number 23611
_diffrn_reflns_theta_full 66.65
_diffrn_reflns_theta_max 66.65
_diffrn_reflns_theta_min 4.14
_diffrn_source 'microfocus sealed tube'
_diffrn_source_type 'Incoatec I\mS 3.0'
_exptl_absorpt_coefficient_mu 0.676
_exptl_absorpt_correction_T_max 0.90
_exptl_absorpt_correction_T_min 0.81
_exptl_absorpt_correction_type multi-scan
_exptl_absorpt_process_details
;
Krause, L., Herbst-Irmer, R., Sheldrick, G. M., Stalke, D. (2015).
"Comparison of silver and molybdenum microfocus X-ray sources for
single-crystal structure determination"
J. Appl. Cryst. 48, 3-10.
doi:10.1107/S1600576714022985
;
_exptl_crystal_colour colourless
_exptl_crystal_density_diffrn 1.206
_exptl_crystal_density_method 'not measured'
_exptl_crystal_description block
_exptl_crystal_F_000 344
_exptl_crystal_size_max 0.319
_exptl_crystal_size_mid 0.198
_exptl_crystal_size_min 0.164
_refine_diff_density_max 0.456
_refine_diff_density_min -0.231
_refine_ls_extinction_method none
_refine_ls_goodness_of_fit_ref 1.076
_refine_ls_hydrogen_treatment mixed
_refine_ls_matrix_type full
_refine_ls_number_parameters 268
_refine_ls_number_reflns 3089
_refine_ls_number_restraints 12
_refine_ls_restrained_S_all 1.075
_refine_ls_R_factor_all 0.0775
_refine_ls_R_factor_gt 0.0691
_refine_ls_shift/su_max 0.000
_refine_ls_shift/su_mean 0.000
_refine_ls_structure_factor_coef Fsqd
_refine_ls_weighting_details 'w=1/[\s^2^(Fo^2^)+(0.1229P)^2^+0.2374P] where P=(Fo^2^+2Fc^2^)/3'
_refine_ls_weighting_scheme calc
_refine_ls_wR_factor_gt 0.2121
_refine_ls_wR_factor_ref 0.2250
_reflns_number_gt 2635
_reflns_number_total 3089
_reflns_threshold_expression 'I > 2\s(I)'
_cod_data_source_file d1sc00717c3.cif
_cod_data_source_block rds971
_cod_depositor_comments
;
The following automatic conversions were performed:

data item '_exptl_absorpt_correction_type' value 'Multi-Scan' was
changed to 'multi-scan' in accordance with the
/home/data/users/saulius/crontab/automatic-downloads/rss-feeds/RSC/lib/dictionaries/cif_core.dic
dictionary named 'cif_core.dic' version 2.4.2 last updated on
2011-04-26.

Automatic conversion script
Id: cif_fix_values 7556 2019-12-06 15:28:31Z antanas 
;
_cod_database_code 1562463

loop_
_space_group_symop_operation_xyz
'x, y, z'
'-x, -y, -z'

loop_
_atom_site_type_symbol
_atom_site_label
_atom_site_fract_x
_atom_site_fract_y
_atom_site_fract_z
_atom_site_U_iso_or_equiv
_atom_site_adp_type
_atom_site_calc_flag
_atom_site_refinement_flags_adp
_atom_site_refinement_flags_occupancy
_atom_site_refinement_flags_posn
_atom_site_occupancy
_atom_site_disorder_assembly
_atom_site_disorder_group
O O1 0.5076(2) 0.16563(19) 0.37354(15) 0.0877(6) Uani d . . . 1.0 . .
O O2 0.7556(3) 0.3593(2) 0.43290(18) 0.0968(6) Uani d . . . 1.0 . .
O O3 0.6893(3) 0.2862(3) 1.0731(2) 0.1108(7) Uani d . . . 1.0 . .
N N1 0.6010(2) 0.2292(2) 0.54935(16) 0.0666(5) Uani d . . . 1.0 . .
N N2 0.5979(2) 0.0850(2) 0.63936(17) 0.0704(5) Uani d . . . 1.0 . .
H H2 0.568(3) 0.036(3) 0.603(2) 0.085 Uiso d U . . 1.0 . .
C C1 0.4167(3) 0.2895(3) 0.3814(2) 0.0818(7) Uani d . . . 1.0 . .
C C2 0.4567(3) 0.3458(3) 0.4729(2) 0.0738(6) Uani d . . . 1.0 . .
H H2A 0.472756 0.443658 0.42629 0.089 Uiso calc U . R 1.0 . .
H H2B 0.365986 0.366794 0.526431 0.089 Uiso calc U . R 1.0 . .
C C3 0.7451(3) 0.2434(3) 0.5197(2) 0.0701(6) Uani d . . . 1.0 . .
C C4 0.8902(3) 0.1159(3) 0.6004(3) 0.0897(8) Uani d . . . 1.0 . .
H H4A 0.906098 0.017115 0.596665 0.135 Uiso calc U . R 1.0 . .
H H4B 0.873462 0.107946 0.685411 0.135 Uiso calc U . R 1.0 . .
H H4C 0.984408 0.14052 0.571059 0.135 Uiso calc U . R 1.0 . .
C C5 0.4888(3) 0.1036(3) 0.7403(2) 0.0809(7) Uani d . . . 1.0 . .
H H5A 0.47323 0.005509 0.787242 0.097 Uiso calc U . R 1.0 . .
H H5B 0.383849 0.185341 0.704208 0.097 Uiso calc U . R 1.0 . .
C C6 0.5515(3) 0.1464(3) 0.8287(2) 0.0688(6) Uani d . . . 1.0 . .
C C7 0.6774(3) 0.0381(3) 0.9135(2) 0.0816(7) Uani d . . . 1.0 . .
H H7 0.729681 -0.063578 0.914824 0.098 Uiso calc U . R 1.0 . .
C C8 0.7281(3) 0.0801(3) 0.9986(2) 0.0875(7) Uani d . . . 1.0 . .
H H8 0.81352 0.00727 1.056756 0.105 Uiso calc U . R 1.0 . .
C C9 0.6467(3) 0.2342(3) 0.9935(2) 0.0759(6) Uani d . . . 1.0 . .
C C10 0.5257(4) 0.3412(3) 0.9080(3) 0.0882(7) Uani d . . . 1.0 . .
H H10 0.474928 0.443936 0.904683 0.106 Uiso calc U . R 1.0 . .
C C11 0.4775(3) 0.2991(3) 0.8262(2) 0.0812(7) Uani d . . . 1.0 . .
H H11 0.393384 0.373896 0.767363 0.097 Uiso calc U . R 1.0 . .
C C12 0.8059(4) 0.1784(5) 1.1686(3) 0.1234(13) Uani d . . . 1.0 . .
H H12A 0.905969 0.131968 1.13336 0.185 Uiso calc U . R 1.0 . .
H H12B 0.769504 0.097 1.22353 0.185 Uiso calc U . R 1.0 . .
H H12C 0.823073 0.231506 1.215179 0.185 Uiso calc U . R 1.0 . .
N N3 0.2960(5) 0.3922(5) 0.2994(4) 0.0767(11) Uani d . P D 0.665(6) A 1
C C13 0.1870(5) 0.5458(5) 0.3001(4) 0.0778(12) Uani d . P D 0.665(6) A 1
H H13A 0.207363 0.629185 0.229242 0.093 Uiso calc U P R 0.665(6) A 1
H H13B 0.207687 0.553746 0.376285 0.093 Uiso calc U P R 0.665(6) A 1
C C14 0.0140(6) 0.5662(10) 0.2928(7) 0.113(2) Uani d . P D 0.665(6) A 1
H H14A -0.05645 0.672992 0.283915 0.136 Uiso calc U P R 0.665(6) A 1
H H14B -0.010428 0.493723 0.370269 0.136 Uiso calc U P R 0.665(6) A 1
C C15 -0.0206(10) 0.5361(14) 0.1839(9) 0.140(4) Uani d . P D 0.665(6) A 1
H H15A -0.009675 0.616594 0.105578 0.168 Uiso calc U P R 0.665(6) A 1
H H15B -0.131252 0.541898 0.186264 0.168 Uiso calc U P R 0.665(6) A 1
C C16 0.0973(9) 0.3737(11) 0.1907(9) 0.120(2) Uani d . P D 0.665(6) A 1
H H16A 0.078547 0.292816 0.264938 0.144 Uiso calc U P R 0.665(6) A 1
H H16B 0.078446 0.357909 0.117892 0.144 Uiso calc U P R 0.665(6) A 1
C C17 0.2657(6) 0.3585(6) 0.1952(5) 0.0887(14) Uani d . P D 0.665(6) A 1
H H17A 0.287778 0.431401 0.116767 0.106 Uiso calc U P R 0.665(6) A 1
H H17B 0.338669 0.252065 0.205045 0.106 Uiso calc U P R 0.665(6) A 1
N N3A 0.2310(14) 0.3622(9) 0.3501(9) 0.092(3) Uani d . P D 0.335(6) A 2
C C13A 0.1113(12) 0.5010(10) 0.3661(8) 0.085(3) Uani d . P D 0.335(6) A 2
H H13C 0.157466 0.528818 0.419792 0.103 Uiso calc U P R 0.335(6) A 2
H H13D 0.018288 0.478165 0.40648 0.103 Uiso calc U P R 0.335(6) A 2
C C14A 0.0570(14) 0.6379(10) 0.2417(9) 0.091(3) Uani d . P D 0.335(6) A 2
H H14C -0.031776 0.725418 0.254108 0.109 Uiso calc U P R 0.335(6) A 2
H H14D 0.1461 0.671942 0.208632 0.109 Uiso calc U P R 0.335(6) A 2
C C15A 0.0025(17) 0.5983(16) 0.1474(12) 0.104(5) Uani d . P D 0.335(6) A 2
H H15C -0.01305 0.683785 0.065635 0.125 Uiso calc U P R 0.335(6) A 2
H H15D -0.101026 0.587874 0.170548 0.125 Uiso calc U P R 0.335(6) A 2
C C16A 0.1260(17) 0.4455(13) 0.1400(9) 0.099(3) Uani d . P D 0.335(6) A 2
H H16C 0.079247 0.414737 0.08893 0.119 Uiso calc U P R 0.335(6) A 2
H H16D 0.22067 0.46397 0.0989 0.119 Uiso calc U P R 0.335(6) A 2
C C17A 0.1777(18) 0.3144(11) 0.2642(10) 0.109(4) Uani d . P D 0.335(6) A 2
H H17C 0.087961 0.28231 0.29931 0.131 Uiso calc U P R 0.335(6) A 2
H H17D 0.26623 0.224525 0.254816 0.131 Uiso calc U P R 0.335(6) A 2

loop_
_atom_site_aniso_label
_atom_site_aniso_U_11
_atom_site_aniso_U_22
_atom_site_aniso_U_33
_atom_site_aniso_U_12
_atom_site_aniso_U_13
_atom_site_aniso_U_23
O1 0.1249(14) 0.0663(10) 0.0748(10) -0.0266(9) -0.0201(9) -0.0333(8)
O2 0.1150(14) 0.0892(12) 0.0859(12) -0.0501(11) 0.0078(10) -0.0241(10)
O3 0.1366(18) 0.1069(15) 0.0956(13) -0.0367(13) -0.0189(12) -0.0490(12)
N1 0.0831(12) 0.0598(10) 0.0609(10) -0.0263(8) -0.0089(8) -0.0250(8)
N2 0.0918(13) 0.0640(10) 0.0643(10) -0.0340(9) -0.0052(9) -0.0271(9)
C1 0.1098(18) 0.0617(13) 0.0739(14) -0.0223(13) -0.0279(13) -0.0278(11)
C2 0.0892(15) 0.0633(12) 0.0738(13) -0.0229(11) -0.0175(11) -0.0317(11)
C3 0.0892(15) 0.0696(13) 0.0624(12) -0.0325(11) 0.0039(10) -0.0343(11)
C4 0.0795(15) 0.0935(18) 0.0939(18) -0.0266(13) 0.0010(13) -0.0402(15)
C5 0.0867(16) 0.0883(16) 0.0772(14) -0.0425(13) 0.0061(12) -0.0334(12)
C6 0.0800(13) 0.0721(13) 0.0608(12) -0.0353(11) 0.0132(10) -0.0288(10)
C7 0.1061(18) 0.0703(14) 0.0692(14) -0.0330(13) 0.0004(12) -0.0278(11)
C8 0.0921(17) 0.0888(17) 0.0621(13) -0.0285(14) -0.0052(12) -0.0144(12)
C9 0.0996(17) 0.0780(14) 0.0634(12) -0.0406(13) 0.0127(12) -0.0364(11)
C10 0.1030(19) 0.0735(15) 0.0826(16) -0.0234(14) 0.0008(14) -0.0345(13)
C11 0.0848(15) 0.0785(15) 0.0785(15) -0.0284(12) 0.0067(12) -0.0327(12)
C12 0.109(2) 0.155(3) 0.092(2) -0.061(2) -0.0264(17) -0.017(2)
N3 0.084(2) 0.071(2) 0.080(3) -0.0219(17) -0.0236(18) -0.034(2)
C13 0.069(2) 0.072(2) 0.088(3) -0.0197(18) -0.011(2) -0.031(2)
C14 0.075(3) 0.152(6) 0.124(5) -0.044(3) 0.010(3) -0.066(4)
C15 0.077(3) 0.222(11) 0.141(7) -0.054(6) -0.014(4) -0.089(8)
C16 0.130(5) 0.152(7) 0.116(5) -0.081(5) -0.018(4) -0.054(5)
C17 0.107(3) 0.084(3) 0.080(3) -0.030(2) -0.026(2) -0.035(2)
N3A 0.127(8) 0.073(4) 0.084(6) -0.036(5) -0.037(5) -0.027(4)
C13A 0.079(5) 0.099(6) 0.088(6) -0.038(5) -0.003(5) -0.040(5)
C14A 0.086(6) 0.081(6) 0.096(6) -0.018(5) -0.011(5) -0.036(5)
C15A 0.088(9) 0.108(8) 0.084(6) -0.014(6) -0.025(6) -0.022(6)
C16A 0.121(8) 0.101(7) 0.076(6) -0.038(6) -0.033(6) -0.031(5)
C17A 0.153(10) 0.085(5) 0.100(7) -0.049(6) -0.062(8) -0.024(5)

loop_
_atom_type_symbol
_atom_type_description
_atom_type_scat_dispersion_real
_atom_type_scat_dispersion_imag
_atom_type_scat_source
C C 0.0181 0.0091 'International Tables Vol C Tables 4.2.6.8 and 6.1.1.4'
H H 0.0000 0.0000 'International Tables Vol C Tables 4.2.6.8 and 6.1.1.4'
N N 0.0311 0.0180 'International Tables Vol C Tables 4.2.6.8 and 6.1.1.4'
O O 0.0492 0.0322 'International Tables Vol C Tables 4.2.6.8 and 6.1.1.4'

loop_
_geom_angle_atom_site_label_1
_geom_angle_atom_site_label_2
_geom_angle_atom_site_label_3
_geom_angle_site_symmetry_1
_geom_angle_site_symmetry_3
_geom_angle
_geom_angle_publ_flag
C9 O3 C12 . . 119.0(3) ?
C3 N1 N2 . . 119.03(18) ?
C3 N1 C2 . . 120.19(19) ?
N2 N1 C2 . . 119.55(18) ?
N1 N2 C5 . . 113.44(18) ?
N1 N2 H2 . . 110.1(17) ?
C5 N2 H2 . . 108.4(17) ?
O1 C1 N3 . . 121.9(2) ?
O1 C1 C2 . . 120.8(2) ?
N3 C1 C2 . . 116.4(2) ?
O1 C1 N3A . . 123.0(3) ?
C2 C1 N3A . . 111.2(4) ?
N1 C2 C1 . . 111.22(18) ?
N1 C2 H2A . . 109.4 ?
C1 C2 H2A . . 109.4 ?
N1 C2 H2B . . 109.4 ?
C1 C2 H2B . . 109.4 ?
H2A C2 H2B . . 108.0 ?
O2 C3 N1 . . 121.4(2) ?
O2 C3 C4 . . 121.3(2) ?
N1 C3 C4 . . 117.3(2) ?
C3 C4 H4A . . 109.5 ?
C3 C4 H4B . . 109.5 ?
H4A C4 H4B . . 109.5 ?
C3 C4 H4C . . 109.5 ?
H4A C4 H4C . . 109.5 ?
H4B C4 H4C . . 109.5 ?
N2 C5 C6 . . 112.93(19) ?
N2 C5 H5A . . 109.0 ?
C6 C5 H5A . . 109.0 ?
N2 C5 H5B . . 109.0 ?
C6 C5 H5B . . 109.0 ?
H5A C5 H5B . . 107.8 ?
C7 C6 C11 . . 119.0(2) ?
C7 C6 C5 . . 121.6(2) ?
C11 C6 C5 . . 119.4(2) ?
C6 C7 C8 . . 120.2(2) ?
C6 C7 H7 . . 119.9 ?
C8 C7 H7 . . 119.9 ?
C9 C8 C7 . . 118.3(2) ?
C9 C8 H8 . . 120.9 ?
C7 C8 H8 . . 120.9 ?
C10 C9 O3 . . 116.5(2) ?
C10 C9 C8 . . 121.3(2) ?
O3 C9 C8 . . 122.2(2) ?
C9 C10 C11 . . 119.9(2) ?
C9 C10 H10 . . 120.1 ?
C11 C10 H10 . . 120.1 ?
C10 C11 C6 . . 121.4(2) ?
C10 C11 H11 . . 119.3 ?
C6 C11 H11 . . 119.3 ?
O3 C12 H12A . . 109.5 ?
O3 C12 H12B . . 109.5 ?
H12A C12 H12B . . 109.5 ?
O3 C12 H12C . . 109.5 ?
H12A C12 H12C . . 109.5 ?
H12B C12 H12C . . 109.5 ?
C1 N3 C13 . . 124.7(3) ?
C1 N3 C17 . . 120.2(3) ?
C13 N3 C17 . . 115.0(3) ?
N3 C13 C14 . . 110.3(4) ?
N3 C13 H13A . . 109.6 ?
C14 C13 H13A . . 109.6 ?
N3 C13 H13B . . 109.6 ?
C14 C13 H13B . . 109.6 ?
H13A C13 H13B . . 108.1 ?
C13 C14 C15 . . 112.1(5) ?
C13 C14 H14A . . 109.2 ?
C15 C14 H14A . . 109.2 ?
C13 C14 H14B . . 109.2 ?
C15 C14 H14B . . 109.2 ?
H14A C14 H14B . . 107.9 ?
C14 C15 C16 . . 110.1(7) ?
C14 C15 H15A . . 109.6 ?
C16 C15 H15A . . 109.6 ?
C14 C15 H15B . . 109.6 ?
C16 C15 H15B . . 109.6 ?
H15A C15 H15B . . 108.2 ?
C17 C16 C15 . . 110.7(5) ?
C17 C16 H16A . . 109.5 ?
C15 C16 H16A . . 109.5 ?
C17 C16 H16B . . 109.5 ?
C15 C16 H16B . . 109.5 ?
H16A C16 H16B . . 108.1 ?
C16 C17 N3 . . 111.2(5) ?
C16 C17 H17A . . 109.4 ?
N3 C17 H17A . . 109.4 ?
C16 C17 H17B . . 109.4 ?
N3 C17 H17B . . 109.4 ?
H17A C17 H17B . . 108.0 ?
C13A N3A C17A . . 114.3(8) ?
C13A N3A C1 . . 127.2(6) ?
C17A N3A C1 . . 116.1(9) ?
N3A C13A C14A . . 110.8(7) ?
N3A C13A H13C . . 109.5 ?
C14A C13A H13C . . 109.5 ?
N3A C13A H13D . . 109.5 ?
C14A C13A H13D . . 109.5 ?
H13C C13A H13D . . 108.1 ?
C15A C14A C13A . . 113.0(9) ?
C15A C14A H14C . . 109.0 ?
C13A C14A H14C . . 109.0 ?
C15A C14A H14D . . 109.0 ?
C13A C14A H14D . . 109.0 ?
H14C C14A H14D . . 107.8 ?
C14A C15A C16A . . 111.3(9) ?
C14A C15A H15C . . 109.4 ?
C16A C15A H15C . . 109.4 ?
C14A C15A H15D . . 109.4 ?
C16A C15A H15D . . 109.4 ?
H15C C15A H15D . . 108.0 ?
C17A C16A C15A . . 113.1(10) ?
C17A C16A H16C . . 109.0 ?
C15A C16A H16C . . 109.0 ?
C17A C16A H16D . . 109.0 ?
C15A C16A H16D . . 109.0 ?
H16C C16A H16D . . 107.8 ?
N3A C17A C16A . . 111.0(8) ?
N3A C17A H17C . . 109.4 ?
C16A C17A H17C . . 109.4 ?
N3A C17A H17D . . 109.4 ?
C16A C17A H17D . . 109.4 ?
H17C C17A H17D . . 108.0 ?

loop_
_geom_bond_atom_site_label_1
_geom_bond_atom_site_label_2
_geom_bond_site_symmetry_2
_geom_bond_distance
_geom_bond_publ_flag
O1 C1 . 1.215(3) ?
O2 C3 . 1.223(3) ?
O3 C9 . 1.385(3) ?
O3 C12 . 1.386(4) ?
N1 C3 . 1.346(3) ?
N1 N2 . 1.411(2) ?
N1 C2 . 1.441(3) ?
N2 C5 . 1.458(3) ?
N2 H2 . 0.90(3) ?
C1 N3 . 1.313(4) ?
C1 C2 . 1.526(3) ?
C1 N3A . 1.554(11) ?
C2 H2A . 0.97 ?
C2 H2B . 0.97 ?
C3 C4 . 1.490(4) ?
C4 H4A . 0.96 ?
C4 H4B . 0.96 ?
C4 H4C . 0.96 ?
C5 C6 . 1.503(3) ?
C5 H5A . 0.97 ?
C5 H5B . 0.97 ?
C6 C7 . 1.366(4) ?
C6 C11 . 1.393(3) ?
C7 C8 . 1.404(4) ?
C7 H7 . 0.93 ?
C8 C9 . 1.399(4) ?
C8 H8 . 0.93 ?
C9 C10 . 1.342(4) ?
C10 C11 . 1.361(4) ?
C10 H10 . 0.93 ?
C11 H11 . 0.93 ?
C12 H12A . 0.96 ?
C12 H12B . 0.96 ?
C12 H12C . 0.96 ?
N3 C13 . 1.460(5) ?
N3 C17 . 1.467(5) ?
C13 C14 . 1.494(6) ?
C13 H13A . 0.97 ?
C13 H13B . 0.97 ?
C14 C15 . 1.512(9) ?
C14 H14A . 0.97 ?
C14 H14B . 0.97 ?
C15 C16 . 1.521(10) ?
C15 H15A . 0.97 ?
C15 H15B . 0.97 ?
C16 C17 . 1.465(7) ?
C16 H16A . 0.97 ?
C16 H16B . 0.97 ?
C17 H17A . 0.97 ?
C17 H17B . 0.97 ?
N3A C13A . 1.445(11) ?
N3A C17A . 1.467(10) ?
C13A C14A . 1.503(11) ?
C13A H13C . 0.97 ?
C13A H13D . 0.97 ?
C14A C15A . 1.500(13) ?
C14A H14C . 0.97 ?
C14A H14D . 0.97 ?
C15A C16A . 1.518(14) ?
C15A H15C . 0.97 ?
C15A H15D . 0.97 ?
C16A C17A . 1.478(12) ?
C16A H16C . 0.97 ?
C16A H16D . 0.97 ?
C17A H17C . 0.97 ?
C17A H17D . 0.97 ?

loop_
_geom_hbond_atom_site_label_D
_geom_hbond_atom_site_label_H
_geom_hbond_atom_site_label_A
_geom_hbond_site_symmetry_A
_geom_hbond_distance_DH
_geom_hbond_distance_HA
_geom_hbond_distance_DA
_geom_hbond_angle_DHA
_geom_hbond_publ_flag
N2 H2 O1 . 0.90(3) 2.47(3) 3.002(2) 118.(2) ?
N2 H2 O1 2_656 0.90(3) 2.28(3) 3.077(2) 148.(2) ?

loop_
_geom_torsion_atom_site_label_1
_geom_torsion_atom_site_label_2
_geom_torsion_atom_site_label_3
_geom_torsion_atom_site_label_4
_geom_torsion_site_symmetry_1
_geom_torsion_site_symmetry_2
_geom_torsion_site_symmetry_3
_geom_torsion_site_symmetry_4
_geom_torsion
_geom_torsion_publ_flag
C3 N1 N2 C5 . . . . 127.4(2) ?
C2 N1 N2 C5 . . . . -65.2(2) ?
C3 N1 C2 C1 . . . . 98.8(2) ?
N2 N1 C2 C1 . . . . -68.4(3) ?
O1 C1 C2 N1 . . . . -4.8(4) ?
N3 C1 C2 N1 . . . . -174.0(3) ?
N3A C1 C2 N1 . . . . 150.9(5) ?
N2 N1 C3 O2 . . . . 171.91(19) ?
C2 N1 C3 O2 . . . . 4.6(3) ?
N2 N1 C3 C4 . . . . -10.8(3) ?
C2 N1 C3 C4 . . . . -178.04(19) ?
N1 N2 C5 C6 . . . . -71.8(3) ?
N2 C5 C6 C7 . . . . -73.7(3) ?
N2 C5 C6 C11 . . . . 107.7(3) ?
C11 C6 C7 C8 . . . . 1.5(4) ?
C5 C6 C7 C8 . . . . -177.0(2) ?
C6 C7 C8 C9 . . . . -0.1(4) ?
C12 O3 C9 C10 . . . . 175.7(3) ?
C12 O3 C9 C8 . . . . -6.3(4) ?
C7 C8 C9 C10 . . . . -1.6(4) ?
C7 C8 C9 O3 . . . . -179.4(2) ?
O3 C9 C10 C11 . . . . 179.7(2) ?
C8 C9 C10 C11 . . . . 1.7(4) ?
C9 C10 C11 C6 . . . . -0.2(4) ?
C7 C6 C11 C10 . . . . -1.4(4) ?
C5 C6 C11 C10 . . . . 177.2(2) ?
O1 C1 N3 C13 . . . . -177.1(4) ?
C2 C1 N3 C13 . . . . -8.0(6) ?
O1 C1 N3 C17 . . . . 0.9(6) ?
C2 C1 N3 C17 . . . . 170.0(4) ?
C1 N3 C13 C14 . . . . -128.7(6) ?
C17 N3 C13 C14 . . . . 53.2(6) ?
N3 C13 C14 C15 . . . . -52.6(8) ?
C13 C14 C15 C16 . . . . 54.6(9) ?
C14 C15 C16 C17 . . . . -55.8(10) ?
C15 C16 C17 N3 . . . . 55.3(9) ?
C1 N3 C17 C16 . . . . 126.3(7) ?
C13 N3 C17 C16 . . . . -55.5(7) ?
O1 C1 N3A C13A . . . . 174.6(7) ?
C2 C1 N3A C13A . . . . 19.5(11) ?
O1 C1 N3A C17A . . . . -24.0(10) ?
C2 C1 N3A C17A . . . . -179.1(7) ?
C17A N3A C13A C14A . . . . -55.7(13) ?
C1 N3A C13A C14A . . . . 106.0(12) ?
N3A C13A C14A C15A . . . . 52.2(14) ?
C13A C14A C15A C16A . . . . -49.2(16) ?
C14A C15A C16A C17A . . . . 49.4(17) ?
C13A N3A C17A C16A . . . . 55.9(15) ?
C1 N3A C17A C16A . . . . -107.9(13) ?
C15A C16A C17A N3A . . . . -51.8(17) ?
